data_7210292
loop_
_publ_author_name
'Liu, Ju Yan'
'Liu, Zhong Yi'
'Zhang, Li Jun'
'Wang, You You'
'Yang, Pan'
'Wang, Ying'
'Ding, Bin'
'Zhao, Xiao Jun'

_publ_section_title
;
 Synthesis, structure, and characterization of a series of Ag(i), Cu(ii)
 and Ni(ii) complexes based on 2,5-dimethyl-1,3,4-thiodiazole
;
_journal_issue 32
_journal_name_full CrystEngComm
_journal_page_first 6413
_journal_paper_doi 10.1039/c3ce40672e
_journal_volume 15
_journal_year 2013
_chemical_formula_sum 'C4 H6 Ag N3 O3 S'
_chemical_formula_weight 284.0431
_chemical_name_systematic
; 
 ? 
;
_space_group_IT_number 2
_symmetry_cell_setting triclinic
_symmetry_space_group_name_Hall '-P 1'
_symmetry_space_group_name_H-M 'P -1'
_atom_sites_solution_hydrogens geom
_atom_sites_solution_primary direct
_atom_sites_solution_secondary difmap
_audit_creation_method SHELXL-97
_cell_angle_alpha 99.337(2)
_cell_angle_beta 97.714(2)
_cell_angle_gamma 115.448(2)
_cell_formula_units_Z 2
_cell_length_a 6.9033(12)
_cell_length_b 7.8520(13)
_cell_length_c 8.6789(15)
_cell_measurement_reflns_used 2077
_cell_measurement_temperature 296(2)
_cell_measurement_theta_max 28.22
_cell_measurement_theta_min 2.44
_cell_volume 408.04(12)
_computing_cell_refinement 'Bruker SMART'
_computing_data_collection 'Bruker SMART'
_computing_data_reduction 'Bruker SAINT'
_computing_molecular_graphics 'Bruker SHELXTL'
_computing_publication_material 'Bruker SHELXTL'
_computing_structure_refinement 'SHELXL-97 (Sheldrick, 1997)'
_computing_structure_solution 'SHELXS-97 (Sheldrick, 1990)'
_diffrn_ambient_temperature 296(2)
_diffrn_measured_fraction_theta_full 0.941
_diffrn_measured_fraction_theta_max 0.941
_diffrn_measurement_device_type 'CCD area detector'
_diffrn_measurement_method 'phi and omega scans'
_diffrn_radiation_monochromator graphite
_diffrn_radiation_source 'fine-focus sealed tube'
_diffrn_radiation_type MoK\a
_diffrn_radiation_wavelength 0.71073
_diffrn_reflns_av_R_equivalents 0.0186
_diffrn_reflns_av_sigmaI/netI 0.0292
_diffrn_reflns_limit_h_max 8
_diffrn_reflns_limit_h_min -6
_diffrn_reflns_limit_k_max 9
_diffrn_reflns_limit_k_min -9
_diffrn_reflns_limit_l_max 9
_diffrn_reflns_limit_l_min -10
_diffrn_reflns_number 1970
_diffrn_reflns_theta_full 25.01
_diffrn_reflns_theta_max 25.01
_diffrn_reflns_theta_min 3.35
_exptl_absorpt_coefficient_mu 2.695
_exptl_absorpt_correction_T_max 0.7208
_exptl_absorpt_correction_T_min 0.6880
_exptl_absorpt_correction_type multi-scan
_exptl_absorpt_process_details SADABS
_exptl_crystal_colour COLOURLESS
_exptl_crystal_density_diffrn 2.312
_exptl_crystal_density_meas ?
_exptl_crystal_density_method 'not measured'
_exptl_crystal_description BLOCK
_exptl_crystal_F_000 276
_exptl_crystal_size_max 0.15
_exptl_crystal_size_mid 0.14
_exptl_crystal_size_min 0.13
_refine_diff_density_max 0.568
_refine_diff_density_min -0.455
_refine_diff_density_rms 0.096
_refine_ls_extinction_coef 0.085(6)
_refine_ls_extinction_expression Fc^*^=kFc[1+0.001xFc^2^\l^3^/sin(2\q)]^-1/4^
_refine_ls_extinction_method SHELXL
_refine_ls_goodness_of_fit_ref 1.035
_refine_ls_hydrogen_treatment constr
_refine_ls_matrix_type full
_refine_ls_number_parameters 112
_refine_ls_number_reflns 1349
_refine_ls_number_restraints 0
_refine_ls_restrained_S_all 1.035
_refine_ls_R_factor_all 0.0312
_refine_ls_R_factor_gt 0.0306
_refine_ls_shift/su_max 0.000
_refine_ls_shift/su_mean 0.000
_refine_ls_structure_factor_coef Fsqd
_refine_ls_weighting_details 'calc w=1/[\s^2^(Fo^2^)+(0.0000P)^2^+4.5464P] where P=(Fo^2^+2Fc^2^)/3'
_refine_ls_weighting_scheme calc
_refine_ls_wR_factor_gt 0.0989
_refine_ls_wR_factor_ref 0.0992
_reflns_number_gt 1314
_reflns_number_total 1349
_reflns_threshold_expression >2sigma(I)
_cod_data_source_file c3ce40672e.txt
_cod_data_source_block 110104b
_cod_depositor_comments
;
The following automatic conversions were performed:

'_symmetry_cell_setting' value 'Triclinic' changed to 'triclinic'
according to /home/saulius/struct/CIF-dictionaries/cif_core.dic
dictionary named 'cif_core.dic' version 2.4.2 from
2011-04-26.

'_exptl_absorpt_correction_type' value 'MULTI-SCAN'
changed to 'multi-scan' according to
/home/saulius/struct/CIF-dictionaries/cif_core.dic dictionary named
'cif_core.dic' version 2.4.2 from 2011-04-26.

Automatic conversion script
Id: cif_fix_values 1891 2012-01-12 08:04:46Z andrius 

The following automatic conversions were performed:

'_exptl_crystal_density_meas' value 'NONE' was changed to '?' - the
value is perceived as not measured.

Automatic conversion script
Id: cif_fix_values 3008 2015-01-20 13:52:24Z robertas 
;
_cod_original_sg_symbol_H-M P-1
_cod_database_code 7210292

loop_
_symmetry_equiv_pos_as_xyz
'x, y, z'
'-x, -y, -z'

loop_
_atom_site_label
_atom_site_type_symbol
_atom_site_fract_x
_atom_site_fract_y
_atom_site_fract_z
_atom_site_U_iso_or_equiv
_atom_site_adp_type
_atom_site_occupancy
_atom_site_symmetry_multiplicity
_atom_site_calc_flag
_atom_site_refinement_flags
Ag1 Ag 0.52126(11) 0.51517(9) 0.80182(6) 0.0428(3) Uani 1 1 d .
S1 S 0.8601(3) 0.1506(3) 0.9886(2) 0.0366(5) Uani 1 1 d .
N3 N 0.2724(9) 0.2722(8) 0.4604(7) 0.0339(13) Uani 1 1 d .
O3 O 0.2731(10) 0.4271(8) 0.5198(7) 0.0537(15) Uani 1 1 d .
O2 O 0.2368(9) 0.2120(8) 0.3125(6) 0.0482(13) Uani 1 1 d .
C2 C 0.7383(10) 0.2302(9) 1.1235(8) 0.0290(14) Uani 1 1 d .
N2 N 0.6504(9) 0.3325(8) 1.0706(6) 0.0302(12) Uani 1 1 d .
N1 N 0.6783(9) 0.3548(8) 0.9180(6) 0.0302(12) Uani 1 1 d .
C3 C 0.8328(13) 0.2647(11) 0.6973(8) 0.0406(17) Uani 1 1 d .
H3A H 0.7523 0.1345 0.6307 0.061 Uiso 1 1 calc R
H3B H 0.9879 0.3087 0.7066 0.061 Uiso 1 1 calc R
H3C H 0.7896 0.3491 0.6500 0.061 Uiso 1 1 calc R
C1 C 0.7841(11) 0.2673(9) 0.8593(8) 0.0293(14) Uani 1 1 d .
C4 C 0.7334(13) 0.1857(11) 1.2827(8) 0.0372(16) Uani 1 1 d .
H4A H 0.8665 0.2802 1.3587 0.056 Uiso 1 1 calc R
H4B H 0.7220 0.0583 1.2754 0.056 Uiso 1 1 calc R
H4C H 0.6088 0.1899 1.3172 0.056 Uiso 1 1 calc R
O1 O 0.3147(13) 0.1828(10) 0.5511(8) 0.074(2) Uani 1 1 d .

loop_
_atom_site_aniso_label
_atom_site_aniso_U_11
_atom_site_aniso_U_22
_atom_site_aniso_U_33
_atom_site_aniso_U_23
_atom_site_aniso_U_13
_atom_site_aniso_U_12
Ag1 0.0654(5) 0.0567(5) 0.0287(4) 0.0165(3) 0.0141(3) 0.0453(4)
S1 0.0501(11) 0.0438(10) 0.0324(9) 0.0143(8) 0.0137(8) 0.0336(9)
N3 0.037(3) 0.037(3) 0.028(3) 0.007(2) 0.009(2) 0.017(3)
O3 0.059(4) 0.041(3) 0.062(4) 0.005(3) 0.018(3) 0.025(3)
O2 0.056(3) 0.058(3) 0.025(3) 0.005(2) 0.009(2) 0.024(3)
C2 0.032(3) 0.031(3) 0.025(3) 0.008(3) 0.007(3) 0.015(3)
N2 0.041(3) 0.037(3) 0.021(3) 0.011(2) 0.008(2) 0.025(3)
N1 0.041(3) 0.036(3) 0.022(3) 0.012(2) 0.010(2) 0.023(3)
C3 0.050(4) 0.048(4) 0.029(4) 0.010(3) 0.016(3) 0.025(4)
C1 0.033(3) 0.030(3) 0.025(3) 0.008(3) 0.005(3) 0.015(3)
C4 0.048(4) 0.045(4) 0.028(3) 0.015(3) 0.009(3) 0.028(3)
O1 0.113(6) 0.064(4) 0.047(4) 0.023(3) -0.001(4) 0.044(4)

loop_
_atom_type_symbol
_atom_type_description
_atom_type_scat_dispersion_real
_atom_type_scat_dispersion_imag
_atom_type_scat_source
C C 0.0033 0.0016 'International Tables Vol C Tables 4.2.6.8 and 6.1.1.4'
H H 0.0000 0.0000 'International Tables Vol C Tables 4.2.6.8 and 6.1.1.4'
N N 0.0061 0.0033 'International Tables Vol C Tables 4.2.6.8 and 6.1.1.4'
O O 0.0106 0.0060 'International Tables Vol C Tables 4.2.6.8 and 6.1.1.4'
S S 0.1246 0.1234 'International Tables Vol C Tables 4.2.6.8 and 6.1.1.4'
Ag Ag -0.8971 1.1015 'International Tables Vol C Tables 4.2.6.8 and 6.1.1.4'

loop_
_geom_angle_atom_site_label_1
_geom_angle_atom_site_label_2
_geom_angle_atom_site_label_3
_geom_angle
_geom_angle_site_symmetry_1
_geom_angle_site_symmetry_3
N1 Ag1 N2 123.63(18) . 2_667
N1 Ag1 O2 117.3(2) . 2_666
N2 Ag1 O2 98.76(19) 2_667 2_666
N1 Ag1 O3 131.41(18) . .
N2 Ag1 O3 94.98(18) 2_667 .
O2 Ag1 O3 79.31(18) 2_666 .
C2 S1 C1 88.7(3) . .
O1 N3 O3 118.2(6) . .
O1 N3 O2 120.6(6) . .
O3 N3 O2 121.1(6) . .
N3 O3 Ag1 99.9(4) . .
N3 O2 Ag1 109.3(4) . 2_666
N2 C2 C4 123.8(6) . .
N2 C2 S1 112.9(5) . .
C4 C2 S1 123.4(5) . .
C2 N2 N1 112.8(5) . .
C2 N2 Ag1 128.8(4) . 2_667
N1 N2 Ag1 118.4(4) . 2_667
C1 N1 N2 113.0(5) . .
C1 N1 Ag1 129.1(4) . .
N2 N1 Ag1 117.7(4) . .
C1 C3 H3A 109.5 . .
C1 C3 H3B 109.5 . .
H3A C3 H3B 109.5 . .
C1 C3 H3C 109.5 . .
H3A C3 H3C 109.5 . .
H3B C3 H3C 109.5 . .
N1 C1 C3 124.2(6) . .
N1 C1 S1 112.6(5) . .
C3 C1 S1 123.2(5) . .
C2 C4 H4A 109.5 . .
C2 C4 H4B 109.5 . .
H4A C4 H4B 109.5 . .
C2 C4 H4C 109.5 . .
H4A C4 H4C 109.5 . .
H4B C4 H4C 109.5 . .

loop_
_geom_bond_atom_site_label_1
_geom_bond_atom_site_label_2
_geom_bond_distance
_geom_bond_site_symmetry_2
Ag1 N1 2.251(5) .
Ag1 N2 2.280(5) 2_667
Ag1 O2 2.535(6) 2_666
Ag1 O3 2.590(6) .
S1 C2 1.716(7) .
S1 C1 1.721(6) .
N3 O1 1.221(8) .
N3 O3 1.240(8) .
N3 O2 1.245(7) .
O2 Ag1 2.535(6) 2_666
C2 N2 1.299(8) .
C2 C4 1.480(9) .
N2 N1 1.392(7) .
N2 Ag1 2.280(5) 2_667
N1 C1 1.298(8) .
C3 C1 1.488(9) .
C3 H3A 0.9600 .
C3 H3B 0.9600 .
C3 H3C 0.9600 .
C4 H4A 0.9600 .
C4 H4B 0.9600 .
C4 H4C 0.9600 .

loop_
_geom_torsion_atom_site_label_1
_geom_torsion_atom_site_label_2
_geom_torsion_atom_site_label_3
_geom_torsion_atom_site_label_4
_geom_torsion
_geom_torsion_site_symmetry_1
_geom_torsion_site_symmetry_4
O1 N3 O3 Ag1 22.2(7) . .
O2 N3 O3 Ag1 -155.5(5) . .
N1 Ag1 O3 N3 -3.3(5) . .
N2 Ag1 O3 N3 -148.2(4) 2_667 .
O2 Ag1 O3 N3 113.8(4) 2_666 .
O1 N3 O2 Ag1 -128.5(6) . 2_666
O3 N3 O2 Ag1 49.1(7) . 2_666
C1 S1 C2 N2 0.4(5) . .
C1 S1 C2 C4 -179.9(6) . .
C4 C2 N2 N1 179.6(6) . .
S1 C2 N2 N1 -0.7(7) . .
C4 C2 N2 Ag1 2.8(10) . 2_667
S1 C2 N2 Ag1 -177.5(3) . 2_667
C2 N2 N1 C1 0.7(8) . .
Ag1 N2 N1 C1 177.8(4) 2_667 .
C2 N2 N1 Ag1 176.9(4) . .
Ag1 N2 N1 Ag1 -5.9(6) 2_667 .
N2 Ag1 N1 C1 -178.2(5) 2_667 .
O2 Ag1 N1 C1 -54.9(6) 2_666 .
O3 Ag1 N1 C1 45.3(7) . .
N2 Ag1 N1 N2 6.3(6) 2_667 .
O2 Ag1 N1 N2 129.6(4) 2_666 .
O3 Ag1 N1 N2 -130.3(4) . .
N2 N1 C1 C3 178.8(6) . .
Ag1 N1 C1 C3 3.1(10) . .
N2 N1 C1 S1 -0.4(7) . .
Ag1 N1 C1 S1 -176.1(3) . .
C2 S1 C1 N1 0.0(5) . .
C2 S1 C1 C3 -179.2(6) . .
